data_2223387
loop_
_publ_author_name
'Wang, Qiang'
'Hou, Jian'
'Wang, Li-Jun'
'Zeng, Qing-Fu'

_publ_section_title
;
 Diaquabis[3-(2-sulfanylphenyl)prop-2-enoato]zinc(II) dihydrate
;
_journal_coeditor_code HB5073
_journal_issue 10
_journal_name_full 'Acta Crystallographica Section E'
_journal_page_first m1183
_journal_paper_doi 10.1107/S1600536809034473
_journal_volume 65
_journal_year 2009
_chemical_formula_iupac '[Zn (C9 H7 O2 S)2 (H2 O)2], 2H2 O'
_chemical_formula_moiety 'C18 H18 O6 S2 Zn, 2(H2 O)'
_chemical_formula_sum 'C18 H22 O8 S2 Zn'
_chemical_formula_weight 495.85
_chemical_name_systematic
;
Diaquabis[3-(2-sulfanylphenyl)prop-2-enoato]zinc(II) dihydrate
;
_space_group_IT_number 14
_symmetry_cell_setting monoclinic
_symmetry_space_group_name_Hall '-P 2ybc'
_symmetry_space_group_name_H-M 'P 1 21/c 1'
_atom_sites_solution_hydrogens geom
_atom_sites_solution_primary direct
_atom_sites_solution_secondary difmap
_audit_creation_method SHELXL-97
_cell_angle_alpha 90.00
_cell_angle_beta 98.578(2)
_cell_angle_gamma 90.00
_cell_formula_units_Z 2
_cell_length_a 18.4398(5)
_cell_length_b 7.7188(3)
_cell_length_c 7.3258(2)
_cell_measurement_reflns_used 25
_cell_measurement_temperature 298(2)
_cell_measurement_theta_max 12
_cell_measurement_theta_min 9
_cell_volume 1031.04(6)
_computing_cell_refinement 'CAD-4 Software (Enraf--Nonius, 1989)'
_computing_data_collection 'CAD-4 Software (Enraf--Nonius, 1989)'
_computing_data_reduction 'XCAD4 (Harms & Wocadlo, 1995)'
_computing_molecular_graphics 'SHELXTL (Sheldrick, 2008)'
_computing_publication_material 'SHELXTL (Sheldrick, 2008)'
_computing_structure_refinement 'SHELXL97 (Sheldrick, 2008)'
_computing_structure_solution 'SHELXS97 (Sheldrick, 2008)'
_diffrn_ambient_temperature 298(2)
_diffrn_measured_fraction_theta_full 0.993
_diffrn_measured_fraction_theta_max 0.993
_diffrn_measurement_device_type 'Enraf--Nonius CAD-4'
_diffrn_measurement_method \w/2\q
_diffrn_radiation_monochromator graphite
_diffrn_radiation_source 'fine-focus sealed tube'
_diffrn_radiation_type MoK\a
_diffrn_radiation_wavelength 0.71073
_diffrn_reflns_av_R_equivalents 0.0921
_diffrn_reflns_av_sigmaI/netI 0.0676
_diffrn_reflns_limit_h_max 18
_diffrn_reflns_limit_h_min -21
_diffrn_reflns_limit_k_max 8
_diffrn_reflns_limit_k_min -9
_diffrn_reflns_limit_l_max 8
_diffrn_reflns_limit_l_min -8
_diffrn_reflns_number 6272
_diffrn_reflns_theta_full 25.00
_diffrn_reflns_theta_max 25.00
_diffrn_reflns_theta_min 2.23
_diffrn_standards_decay_% 1
_diffrn_standards_interval_count 3
_diffrn_standards_interval_time 120
_diffrn_standards_number 200
_exptl_absorpt_coefficient_mu 1.436
_exptl_absorpt_correction_T_max 0.824
_exptl_absorpt_correction_T_min 0.673
_exptl_absorpt_correction_type psi-scan
_exptl_absorpt_process_details '(North <i>et al.</i>,  1968)'
_exptl_crystal_colour colourless
_exptl_crystal_density_diffrn 1.597
_exptl_crystal_density_method 'not measured'
_exptl_crystal_description block
_exptl_crystal_F_000 512
_exptl_crystal_size_max 0.30
_exptl_crystal_size_mid 0.20
_exptl_crystal_size_min 0.14
_refine_diff_density_max 0.926
_refine_diff_density_min -0.880
_refine_ls_extinction_method none
_refine_ls_goodness_of_fit_ref 1.056
_refine_ls_hydrogen_treatment mixed
_refine_ls_matrix_type full
_refine_ls_number_parameters 146
_refine_ls_number_reflns 1811
_refine_ls_number_restraints 6
_refine_ls_restrained_S_all 1.054
_refine_ls_R_factor_all 0.0790
_refine_ls_R_factor_gt 0.0673
_refine_ls_shift/su_max 0.001
_refine_ls_shift/su_mean 0.000
_refine_ls_structure_factor_coef Fsqd
_refine_ls_weighting_details 'calc w=1/[\s^2^(Fo^2^)+(0.1071P)^2^+0.9875P] where P=(Fo^2^+2Fc^2^)/3'
_refine_ls_weighting_scheme calc
_refine_ls_wR_factor_gt 0.1785
_refine_ls_wR_factor_ref 0.1853
_reflns_number_gt 1441
_reflns_number_total 1811
_reflns_threshold_expression I>2\s(I)
_cod_data_source_file hb5073.cif
_cod_data_source_block I
_cod_original_sg_symbol_H-M 'P 21/c'
_cod_database_code 2223387
_cod_database_fobs_code 2223387

loop_
_symmetry_equiv_pos_as_xyz
'x, y, z'
'-x, y+1/2, -z+1/2'
'-x, -y, -z'
'x, -y-1/2, z-1/2'

loop_
_atom_site_type_symbol
_atom_site_label
_atom_site_fract_x
_atom_site_fract_y
_atom_site_fract_z
_atom_site_U_iso_or_equiv
_atom_site_adp_type
_atom_site_calc_flag
_atom_site_refinement_flags
_atom_site_occupancy
_atom_site_disorder_assembly
_atom_site_disorder_group
C C1 0.6975(3) 0.9228(8) 0.6126(7) 0.0401(13) Uani d . 1 . .
C C2 0.6254(3) 0.8922(8) 0.6435(8) 0.0442(14) Uani d . 1 . .
C C3 0.5803(4) 1.0275(10) 0.6681(10) 0.0590(19) Uani d . 1 . .
H H3 0.5327 1.0042 0.6892 0.071 Uiso calc R 1 . .
C C4 0.6020(4) 1.1926(10) 0.6630(11) 0.070(2) Uani d . 1 . .
H H4 0.5700 1.2818 0.6811 0.084 Uiso calc R 1 . .
C C5 0.6739(4) 1.2307(10) 0.6300(10) 0.066(2) Uani d . 1 . .
H H5 0.6898 1.3446 0.6253 0.079 Uiso calc R 1 . .
C C6 0.7196(3) 1.0945(8) 0.6051(9) 0.0500(16) Uani d . 1 . .
H H6 0.7669 1.1183 0.5825 0.060 Uiso calc R 1 . .
C C7 0.7479(3) 0.7796(7) 0.5892(7) 0.0374(12) Uani d . 1 . .
H H7 0.7326 0.6685 0.6150 0.045 Uiso calc R 1 . .
C C8 0.8132(3) 0.7942(7) 0.5345(7) 0.0361(12) Uani d . 1 . .
H H8 0.8281 0.9030 0.5003 0.043 Uiso calc R 1 . .
C C9 0.8630(3) 0.6463(7) 0.5254(7) 0.0354(12) Uani d . 1 . .
H H3A 1.0261(19) 0.464(7) 0.180(6) 0.043 Uiso d D 1 . .
H H4A 0.866(2) 0.294(4) 0.419(8) 0.043 Uiso d D 1 . .
H H3B 0.964(2) 0.558(6) 0.165(6) 0.043 Uiso d D 1 . .
H H4B 0.861(2) 0.133(5) 0.346(8) 0.043 Uiso d D 1 . .
O O1 0.92576(19) 0.6850(5) 0.4821(5) 0.0401(9) Uani d . 1 . .
O O2 0.8441(3) 0.4964(5) 0.5594(7) 0.0530(12) Uani d . 1 . .
O O3 0.9908(3) 0.4908(6) 0.2311(6) 0.0499(11) Uani d D 1 . .
O O4 0.8892(3) 0.2064(6) 0.3989(8) 0.0666(13) Uani d D 1 . .
S S1 0.59232(9) 0.6819(2) 0.6468(3) 0.0601(6) Uani d . 1 . .
H H1 0.5970 0.6126 0.5024 0.090 Uiso calc R 1 . .
Zn Zn1 1.0000 0.5000 0.5000 0.0327(4) Uani d S 1 . .

loop_
_atom_site_aniso_label
_atom_site_aniso_U_11
_atom_site_aniso_U_22
_atom_site_aniso_U_33
_atom_site_aniso_U_12
_atom_site_aniso_U_13
_atom_site_aniso_U_23
C1 0.038(3) 0.044(3) 0.039(3) 0.008(3) 0.008(2) -0.006(3)
C2 0.040(3) 0.050(4) 0.045(3) 0.005(3) 0.013(3) 0.001(3)
C3 0.040(4) 0.071(5) 0.069(5) 0.018(3) 0.018(3) 0.003(4)
C4 0.063(5) 0.062(5) 0.088(5) 0.033(4) 0.020(4) -0.004(4)
C5 0.078(5) 0.042(4) 0.079(5) 0.013(4) 0.021(4) -0.012(3)
C6 0.040(3) 0.041(4) 0.072(4) 0.005(3) 0.017(3) -0.004(3)
C7 0.034(3) 0.034(3) 0.045(3) 0.005(2) 0.008(2) 0.002(2)
C8 0.037(3) 0.032(3) 0.040(3) 0.005(2) 0.011(2) 0.003(2)
C9 0.037(3) 0.038(3) 0.032(3) 0.007(2) 0.009(2) -0.002(2)
O1 0.032(2) 0.045(2) 0.045(2) 0.0091(16) 0.0099(17) 0.0037(17)
O2 0.052(3) 0.035(3) 0.075(3) 0.0035(19) 0.019(2) 0.000(2)
O3 0.062(3) 0.052(3) 0.040(2) 0.017(2) 0.021(2) 0.0060(18)
O4 0.074(3) 0.049(3) 0.082(4) 0.014(2) 0.030(3) -0.004(3)
S1 0.0465(9) 0.0555(11) 0.0842(13) -0.0072(8) 0.0287(9) 0.0035(9)
Zn1 0.0348(6) 0.0360(6) 0.0300(5) 0.0075(4) 0.0139(4) 0.0046(3)

loop_
_atom_type_symbol
_atom_type_description
_atom_type_scat_dispersion_real
_atom_type_scat_dispersion_imag
_atom_type_scat_source
C C 0.0033 0.0016 'International Tables Vol C Tables 4.2.6.8 and 6.1.1.4'
H H 0.0000 0.0000 'International Tables Vol C Tables 4.2.6.8 and 6.1.1.4'
O O 0.0106 0.0060 'International Tables Vol C Tables 4.2.6.8 and 6.1.1.4'
S S 0.1246 0.1234 'International Tables Vol C Tables 4.2.6.8 and 6.1.1.4'
Zn Zn 0.2839 1.4301 'International Tables Vol C Tables 4.2.6.8 and 6.1.1.4'

loop_
_geom_angle_atom_site_label_1
_geom_angle_atom_site_label_2
_geom_angle_atom_site_label_3
_geom_angle_site_symmetry_1
_geom_angle_site_symmetry_3
_geom_angle
_geom_angle_publ_flag
C6 C1 C2 . . 117.2(5) ?
C6 C1 C7 . . 121.3(5) ?
C2 C1 C7 . . 121.5(6) ?
C3 C2 C1 . . 120.3(6) ?
C3 C2 S1 . . 119.4(5) ?
C1 C2 S1 . . 120.3(5) ?
C4 C3 C2 . . 122.3(7) ?
C4 C3 H3 . . 118.9 ?
C2 C3 H3 . . 118.9 ?
C3 C4 C5 . . 119.7(6) ?
C3 C4 H4 . . 120.1 ?
C5 C4 H4 . . 120.1 ?
C6 C5 C4 . . 118.2(7) ?
C6 C5 H5 . . 120.9 ?
C4 C5 H5 . . 120.9 ?
C5 C6 C1 . . 122.3(6) ?
C5 C6 H6 . . 118.8 ?
C1 C6 H6 . . 118.8 ?
C8 C7 C1 . . 126.0(5) ?
C8 C7 H7 . . 117.0 ?
C1 C7 H7 . . 117.0 ?
C7 C8 C9 . . 123.2(5) ?
C7 C8 H8 . . 118.4 ?
C9 C8 H8 . . 118.4 ?
O2 C9 O1 . . 123.9(5) ?
O2 C9 C8 . . 121.0(5) ?
O1 C9 C8 . . 115.0(5) ?
C9 O1 Zn1 . . 117.3(4) ?
Zn1 O3 H3A . . 121(4) ?
Zn1 O3 H3B . . 121(4) ?
H3A O3 H3B . . 110.2(18) ?
H4A O4 H4B . . 110.3(18) ?
C2 S1 H1 . . 109.5 ?
O3 Zn1 O3 3_766 . 180.0 ?
O3 Zn1 O1 3_766 3_766 90.25(17) ?
O3 Zn1 O1 . 3_766 89.75(17) ?
O3 Zn1 O1 3_766 . 89.75(17) ?
O3 Zn1 O1 . . 90.25(17) ?
O1 Zn1 O1 3_766 . 180.0 ?

loop_
_geom_bond_atom_site_label_1
_geom_bond_atom_site_label_2
_geom_bond_site_symmetry_2
_geom_bond_distance
_geom_bond_publ_flag
C1 C6 . 1.390(10) ?
C1 C2 . 1.402(8) ?
C1 C7 . 1.470(8) ?
C2 C3 . 1.364(9) ?
C2 S1 . 1.735(7) ?
C3 C4 . 1.338(10) ?
C3 H3 . 0.9300 ?
C4 C5 . 1.413(11) ?
C4 H4 . 0.9300 ?
C5 C6 . 1.376(9) ?
C5 H5 . 0.9300 ?
C6 H6 . 0.9300 ?
C7 C8 . 1.330(7) ?
C7 H7 . 0.9300 ?
C8 C9 . 1.473(7) ?
C8 H8 . 0.9300 ?
C9 O2 . 1.245(6) ?
C9 O1 . 1.280(6) ?
Zn1 O1 . 1.969(4) y
Zn1 O3 . 1.953(4) y
O3 H3A . 0.824(10) ?
O3 H3B . 0.823(10) ?
O4 H4A . 0.821(10) ?
O4 H4B . 0.819(10) ?
S1 H1 . 1.2000 ?
Zn1 O3 3_766 1.953(4) ?
Zn1 O1 3_766 1.969(4) ?

loop_
_geom_hbond_atom_site_label_D
_geom_hbond_atom_site_label_H
_geom_hbond_atom_site_label_A
_geom_hbond_site_symmetry_A
_geom_hbond_distance_DH
_geom_hbond_distance_HA
_geom_hbond_distance_DA
_geom_hbond_angle_DHA
O3 H3A O4 2_755 0.82(4) 2.56(5) 3.033(7) 118(5)
O3 H3B O1 4_575 0.82(4) 2.44(5) 3.221(6) 159(4)
O4 H4A O2 . 0.83(3) 1.95(4) 2.716(7) 155(5)
O4 H4B O2 4_565 0.83(4) 2.30(6) 2.951(7) 136(4)

loop_
_geom_torsion_atom_site_label_1
_geom_torsion_atom_site_label_2
_geom_torsion_atom_site_label_3
_geom_torsion_atom_site_label_4
_geom_torsion_site_symmetry_1
_geom_torsion_site_symmetry_2
_geom_torsion_site_symmetry_3
_geom_torsion_site_symmetry_4
_geom_torsion
_geom_torsion_publ_flag
C6 C1 C2 C3 . . . . -1.1(9) ?
C7 C1 C2 C3 . . . . 178.8(6) ?
C6 C1 C2 S1 . . . . 177.7(4) ?
C7 C1 C2 S1 . . . . -2.4(8) ?
C1 C2 C3 C4 . . . . 0.4(11) ?
S1 C2 C3 C4 . . . . -178.5(6) ?
C2 C3 C4 C5 . . . . 0.4(12) ?
C3 C4 C5 C6 . . . . -0.4(11) ?
C4 C5 C6 C1 . . . . -0.4(10) ?
C2 C1 C6 C5 . . . . 1.2(9) ?
C7 C1 C6 C5 . . . . -178.8(6) ?
C6 C1 C7 C8 . . . . -10.0(9) ?
C2 C1 C7 C8 . . . . 170.1(6) ?
C1 C7 C8 C9 . . . . 175.9(5) ?
C7 C8 C9 O2 . . . . 4.1(8) ?
C7 C8 C9 O1 . . . . -175.4(5) ?
O2 C9 O1 Zn1 . . . . -7.6(7) ?
C8 C9 O1 Zn1 . . . . 171.9(3) ?
C9 O1 Zn1 O3 . . . 3_766 -70.7(4) ?
C9 O1 Zn1 O3 . . . . 109.3(4) ?
